data_1534608
loop_
_publ_author_name
'Lissner, F.'
'Schleid, T.'

_publ_section_title
;
 Nd4 N2 Se3 und Tb4 N2 Se3: zwei nicht-isotype
 Lanthanoid(III)-Nitridselenide
;
_journal_name_full 'Zeitschrift fuer Anorganische und Allgemeine Chemie'
_journal_page_first 1027
_journal_page_last 1032
_journal_volume 629
_journal_year 2003
_chemical_formula_sum 'N2 Se3 Tb4'
_chemical_name_systematic 'Tb4 N2 Se3'
_space_group_IT_number 12
_symmetry_space_group_name_Hall '-C 2y'
_symmetry_space_group_name_H-M 'C 1 2/m 1'
_cell_angle_alpha 90
_cell_angle_beta 130.377
_cell_angle_gamma 90
_cell_formula_units_Z 2
_cell_length_a 13.3356
_cell_length_b 3.943
_cell_length_c 10.3437
_cell_volume 414.339
_citation_journal_id_ASTM ZAACAB
_cod_data_source_file Lissner_ZAACAB_2003_927.cif
_cod_data_source_block N2Se3Tb4
_cod_original_cell_volume 414.3386
_cod_database_code 1534608

loop_
_symmetry_equiv_pos_as_xyz
x,y,z
-x,y,-z
-x,-y,-z
x,-y,z
x+1/2,y+1/2,z
-x+1/2,y+1/2,-z
-x+1/2,-y+1/2,-z
x+1/2,-y+1/2,z

loop_
_atom_site_label
_atom_site_type_symbol
_atom_site_fract_x
_atom_site_fract_y
_atom_site_fract_z
_atom_site_occupancy
_atom_site_U_iso_or_equiv
Tb1 Tb+3 0.11416 0 0.35917 1 0.0
Se1 Se-2 0 0 0 1 0.0
N1 N-3 0.2887 0 0.6398 1 0.0
Se2 Se-2 0.39381 0 0.2278 1 0.0
Tb2 Tb+3 0.29206 0 0.85161 1 0.0
